data_2206049
loop_
_publ_author_name
'Zhen-Zhong Fan'
'Xin-Hua Li'
'Guo-Ping Wang'

_publ_section_title
;
 Trimesic acid dihydrate
;
_journal_issue 6
_journal_name_full 'Acta Crystallographica Section E'
_journal_page_first o1607
_journal_page_last o1608
_journal_paper_doi 10.1107/S1600536805014194
_journal_volume 61
_journal_year 2005
_chemical_formula_iupac 'C9 H6 O6, 2H2 O'
_chemical_formula_moiety 'C9 H6 O6, 2H2 O'
_chemical_formula_sum 'C9 H10 O8'
_chemical_formula_weight 246.17
_chemical_name_systematic
;
Trimesic acid dihydrate
;
_space_group_IT_number 33
_symmetry_cell_setting orthorhombic
_symmetry_space_group_name_Hall 'P 2c -2n'
_symmetry_space_group_name_H-M 'P n a 21'
_atom_sites_solution_hydrogens geom
_atom_sites_solution_primary direct
_atom_sites_solution_secondary difmap
_audit_creation_method SHELXL-97
_cell_angle_alpha 90.00
_cell_angle_beta 90.00
_cell_angle_gamma 90.00
_cell_formula_units_Z 4
_cell_length_a 21.000(4)
_cell_length_b 13.343(2)
_cell_length_c 3.6863(6)
_cell_measurement_reflns_used 5259
_cell_measurement_temperature 298(2)
_cell_measurement_theta_max 25.09
_cell_measurement_theta_min 1.81
_cell_volume 1032.9(3)
_computing_cell_refinement 'SAINT (Bruker, 2002)'
_computing_data_collection 'SMART (Bruker, 2002)'
_computing_data_reduction SAINT
_computing_molecular_graphics 'SHELXTL (Bruker, 2002)'
_computing_publication_material SHELXL97
_computing_structure_refinement 'SHELXL97 (Sheldrick, 1997)'
_computing_structure_solution 'SHELXS97 (Sheldrick, 1997)'
_diffrn_ambient_temperature 298(2)
_diffrn_measured_fraction_theta_full 0.996
_diffrn_measured_fraction_theta_max 0.996
_diffrn_measurement_device_type 'Bruker APEX area-detector'
_diffrn_measurement_method '\f and \w'
_diffrn_radiation_monochromator graphite
_diffrn_radiation_source 'fine-focus sealed tube'
_diffrn_radiation_type MoK\a
_diffrn_radiation_wavelength 0.71073
_diffrn_reflns_av_R_equivalents 0.0590
_diffrn_reflns_av_sigmaI/netI 0.0446
_diffrn_reflns_limit_h_max 25
_diffrn_reflns_limit_h_min -24
_diffrn_reflns_limit_k_max 14
_diffrn_reflns_limit_k_min -15
_diffrn_reflns_limit_l_max 4
_diffrn_reflns_limit_l_min -4
_diffrn_reflns_number 5259
_diffrn_reflns_theta_full 25.09
_diffrn_reflns_theta_max 25.09
_diffrn_reflns_theta_min 1.81
_diffrn_standards_decay_% 0
_diffrn_standards_number 0
_exptl_absorpt_coefficient_mu 0.143
_exptl_absorpt_correction_T_max 0.99
_exptl_absorpt_correction_T_min 0.98
_exptl_absorpt_correction_type numerical
_exptl_absorpt_process_details '(SADABS; Bruker, 2002)'
_exptl_crystal_colour colorless
_exptl_crystal_density_diffrn 1.583
_exptl_crystal_density_method 'not measured'
_exptl_crystal_description prism
_exptl_crystal_F_000 512
_exptl_crystal_size_max 0.32
_exptl_crystal_size_mid 0.13
_exptl_crystal_size_min 0.05
_refine_diff_density_max 0.304
_refine_diff_density_min -0.276
_refine_ls_extinction_method none
_refine_ls_goodness_of_fit_ref 1.196
_refine_ls_hydrogen_treatment mixed
_refine_ls_matrix_type full
_refine_ls_number_parameters 169
_refine_ls_number_reflns 1079
_refine_ls_number_restraints 5
_refine_ls_restrained_S_all 1.196
_refine_ls_R_factor_all 0.0920
_refine_ls_R_factor_gt 0.0788
_refine_ls_shift/su_max 0.044
_refine_ls_shift/su_mean 0.007
_refine_ls_structure_factor_coef Fsqd
_refine_ls_weighting_details 'calc w = 1/[\s^2^(Fo^2^)+(0.0444P)^2^+2.4467P] where P = (Fo^2^+2Fc^2^)/3'
_refine_ls_weighting_scheme calc
_refine_ls_wR_factor_gt 0.1507
_refine_ls_wR_factor_ref 0.1563
_reflns_number_gt 950
_reflns_number_total 1079
_reflns_threshold_expression I>2\s(I)
_cod_data_source_file rz6072.cif
_cod_data_source_block I
_cod_depositor_comments
;
The following automatic conversions were performed:
'_symmetry_cell_setting' value 'Orthorhombic' changed to 'orthorhombic'
according to '/home/saulius/struct/CIF-dictionaries/cif_core.dic'
dictionary named 'cif_core.dic' version 2.4.1 from 2010-06-29.

Automatic conversion script
Id: cif_fix_enum 1527 2010-12-29 10:47:43Z saulius 

The following automatic conversions were performed:

'_symmetry_cell_setting' value 'Orthorhombic' changed to
'orthorhombic' according to
/home/saulius/struct/CIF-dictionaries/cif_core.dic dictionary named
'cif_core.dic' version 2.4.1 from 2010-06-29.

Automatic conversion script
Id: cif_fix_values 1715 2011-07-08 13:25:40Z adriana 
;
_cod_database_code 2206049
_cod_database_fobs_code 2206049

loop_
_symmetry_equiv_pos_as_xyz
'x, y, z'
'-x, -y, z+1/2'
'x+1/2, -y+1/2, z'
'-x+1/2, y+1/2, z+1/2'

loop_
_atom_site_label
_atom_site_fract_x
_atom_site_fract_y
_atom_site_fract_z
_atom_site_U_iso_or_equiv
_atom_site_adp_type
_atom_site_calc_flag
_atom_site_refinement_flags
_atom_site_occupancy
_atom_site_type_symbol
C7 0.4883(3) 0.1629(5) 0.260(2) 0.0179(15) Uani d . 1 C
H7 0.5096 0.1063 0.3439 0.021 Uiso calc R 1 H
C3 0.4900(3) 0.3336(5) 0.062(2) 0.0179(15) Uani d . 1 C
H3 0.5126 0.3916 0.0067 0.021 Uiso calc R 1 H
O5 0.62084(18) 0.3316(3) 0.2449(18) 0.0300(13) Uani d . 1 O
H5A 0.6534 0.3340 0.1221 0.045 Uiso calc R 1 H
C6 0.4223(3) 0.1602(4) 0.226(2) 0.0167(14) Uani d . 1 C
C4 0.4242(3) 0.3330(5) 0.035(2) 0.0191(15) Uani d . 1 C
O2 0.32837(19) 0.0603(3) 0.2789(19) 0.0360(14) Uani d . 1 O
C8 0.3854(3) 0.0690(5) 0.315(2) 0.0233(16) Uani d . 1 C
O6 0.62475(19) 0.1683(3) 0.1802(18) 0.0337(16) Uani d . 1 O
C9 0.3896(3) 0.4276(4) -0.0623(19) 0.0189(15) Uani d . 1 C
O4 0.4262(2) 0.5062(3) -0.023(2) 0.0405(16) Uani d . 1 O
H4 0.4112 0.5535 -0.1365 0.061 Uiso calc R 1 H
C2 0.5227(3) 0.2472(5) 0.1736(19) 0.0183(14) Uani d . 1 C
O1 0.4214(2) -0.0008(3) 0.4503(19) 0.0433(18) Uani d . 1 O
H1 0.4008 -0.0527 0.4702 0.065 Uiso calc R 1 H
C5 0.3908(3) 0.2454(5) 0.1108(19) 0.0204(15) Uani d . 1 C
H5 0.3468 0.2442 0.0836 0.024 Uiso calc R 1 H
O3 0.3348(2) 0.4319(3) -0.1540(18) 0.0372(16) Uani d . 1 O
C1 0.5944(2) 0.2473(5) 0.203(2) 0.0180(14) Uani d . 1 C
O7 0.7462(2) 0.2071(5) 0.464(3) 0.0536(18) Uani d D 1 O
O8 0.7253(3) 0.3919(5) 0.805(2) 0.0632(19) Uani d D 1 O
H8A 0.729(5) 0.334(5) 0.69(3) 0.095 Uiso d D 1 H
H7A 0.768(4) 0.155(5) 0.54(4) 0.095 Uiso d D 1 H
H7B 0.708(3) 0.194(8) 0.43(4) 0.095 Uiso d D 1 H
H8B 0.760(3) 0.421(7) 0.91(3) 0.095 Uiso d D 1 H

loop_
_atom_site_aniso_label
_atom_site_aniso_U_11
_atom_site_aniso_U_22
_atom_site_aniso_U_33
_atom_site_aniso_U_12
_atom_site_aniso_U_13
_atom_site_aniso_U_23
C7 0.021(3) 0.022(3) 0.011(4) 0.001(3) 0.004(3) -0.002(3)
C3 0.024(3) 0.006(3) 0.024(4) -0.005(3) -0.001(3) 0.005(3)
O5 0.017(2) 0.022(2) 0.050(4) -0.0028(19) 0.009(3) -0.009(3)
C6 0.023(3) 0.010(3) 0.017(3) 0.004(3) -0.002(4) 0.003(3)
C4 0.028(3) 0.015(3) 0.015(3) 0.000(3) -0.003(3) -0.003(3)
O2 0.020(2) 0.027(3) 0.062(4) -0.003(2) -0.008(3) 0.011(3)
C8 0.025(3) 0.020(4) 0.024(4) -0.001(3) 0.004(3) 0.002(3)
O6 0.020(2) 0.008(2) 0.073(5) 0.0020(19) -0.016(3) -0.013(3)
C9 0.025(3) 0.011(3) 0.021(4) -0.003(3) -0.001(3) 0.003(3)
O4 0.037(3) 0.013(2) 0.071(5) -0.004(2) -0.017(3) 0.015(3)
C2 0.024(3) 0.012(3) 0.019(4) -0.009(3) 0.003(3) -0.005(3)
O1 0.028(2) 0.017(3) 0.084(5) -0.008(2) -0.009(3) 0.025(3)
C5 0.015(3) 0.021(3) 0.025(4) -0.005(3) -0.002(3) -0.001(3)
O3 0.023(2) 0.019(3) 0.070(5) 0.001(2) -0.018(3) 0.018(3)
C1 0.017(3) 0.011(3) 0.026(4) 0.000(3) -0.001(3) -0.004(3)
O7 0.024(2) 0.053(4) 0.083(5) 0.005(3) -0.008(4) -0.005(4)
O8 0.046(3) 0.079(5) 0.064(5) -0.013(3) 0.006(4) -0.014(4)

loop_
_atom_type_symbol
_atom_type_description
_atom_type_scat_dispersion_real
_atom_type_scat_dispersion_imag
_atom_type_scat_source
C C 0.0033 0.0000 'International Tables Vol C Tables 4.2.6.8 and 6.1.1.4'
H H 0.0000 0.0000 'International Tables Vol C Tables 4.2.6.8 and 6.1.1.4'
O O 0.0106 0.0000 'International Tables Vol C Tables 4.2.6.8 and 6.1.1.4'

loop_
_geom_angle_atom_site_label_1
_geom_angle_atom_site_label_2
_geom_angle_atom_site_label_3
_geom_angle
_geom_angle_publ_flag
O6 C1 O5 122.8(5) yes
O2 C8 O1 123.4(6) yes
O3 C9 C4 124.8(6) yes
C2 C7 C6 121.5(6) ?
C2 C7 H7 119.2 ?
C6 C7 H7 119.2 ?
C4 C3 C2 120.3(5) ?
C4 C3 H3 119.9 ?
C2 C3 H3 119.9 ?
C1 O5 H5A 109.5 ?
C5 C6 C7 118.9(6) ?
C5 C6 C8 119.7(5) ?
C7 C6 C8 121.4(5) ?
C3 C4 C5 119.5(6) ?
C3 C4 C9 119.7(5) ?
C5 C4 C9 120.8(5) ?
O2 C8 C6 124.8(6) ?
O1 C8 C6 111.7(5) ?
O3 C9 O4 123.8(6) ?
O4 C9 C4 111.3(5) ?
C9 O4 H4 109.5 ?
C7 C2 C3 118.9(5) ?
C7 C2 C1 120.6(6) ?
C3 C2 C1 120.5(6) ?
C8 O1 H1 109.5 ?
C6 C5 C4 120.8(5) ?
C6 C5 H5 119.6 ?
C4 C5 H5 119.6 ?
O6 C1 C2 120.6(6) ?
O5 C1 C2 116.6(5) ?
H7A O7 H7B 113(10) ?
H8A O8 H8B 120(9) ?

loop_
_geom_bond_atom_site_label_1
_geom_bond_atom_site_label_2
_geom_bond_distance
_geom_bond_publ_flag
O1 C8 1.298(8) yes
O2 C8 1.211(7) yes
O3 C9 1.201(7) yes
O4 C9 1.309(7) yes
O5 C1 1.264(7) yes
O6 C1 1.234(7) yes
C7 C2 1.374(8) ?
C7 C6 1.393(8) ?
C7 H7 0.9300 ?
C3 C4 1.386(8) ?
C3 C2 1.404(9) ?
C3 H3 0.9300 ?
O5 H5A 0.8200 ?
C6 C5 1.382(8) ?
C6 C8 1.480(8) ?
C4 C5 1.390(8) ?
C4 C9 1.501(8) ?
O4 H4 0.8200 ?
C2 C1 1.509(7) ?
O1 H1 0.8200 ?
C5 H5 0.9300 ?
O7 H7A 0.89(5) ?
O7 H7B 0.84(5) ?
O8 H8A 0.89(5) ?
O8 H8B 0.90(5) ?

loop_
_geom_hbond_atom_site_label_D
_geom_hbond_atom_site_label_H
_geom_hbond_atom_site_label_A
_geom_hbond_site_symmetry_A
_geom_hbond_distance_DH
_geom_hbond_distance_HA
_geom_hbond_distance_DA
_geom_hbond_angle_DHA
O8 H8B O2 3_556 0.90(5) 2.01(7) 2.853(9) 157(11)
O7 H7B O6 . 0.84(5) 2.00(7) 2.805(7) 162(14)
O7 H7A O3 3_556 0.89(5) 2.13(6) 2.980(8) 160(10)
O8 H8A O7 . 0.89(5) 1.91(5) 2.801(9) 173(11)
O1 H1 O6 2_655 0.82 1.81 2.580(6) 156
O4 H4 O5 2_664 0.82 1.73 2.528(6) 164
O5 H5A O8 1_554 0.82 2.06 2.845(9) 160

loop_
_geom_torsion_atom_site_label_1
_geom_torsion_atom_site_label_2
_geom_torsion_atom_site_label_3
_geom_torsion_atom_site_label_4
_geom_torsion
C2 C7 C6 C5 -1.8(11)
C2 C7 C6 C8 179.3(7)
C2 C3 C4 C5 -1.5(11)
C2 C3 C4 C9 176.4(7)
C5 C6 C8 O2 4.0(13)
C7 C6 C8 O2 -177.2(8)
C5 C6 C8 O1 -174.0(7)
C7 C6 C8 O1 4.9(10)
C3 C4 C9 O3 166.4(8)
C5 C4 C9 O3 -15.7(13)
C3 C4 C9 O4 -15.8(10)
C5 C4 C9 O4 162.1(7)
C6 C7 C2 C3 2.7(12)
C6 C7 C2 C1 -178.2(6)
C4 C3 C2 C7 -1.0(11)
C4 C3 C2 C1 179.9(7)
C7 C6 C5 C4 -0.9(11)
C8 C6 C5 C4 178.0(7)
C3 C4 C5 C6 2.5(11)
C9 C4 C5 C6 -175.4(6)
C7 C2 C1 O6 25.2(11)
C3 C2 C1 O6 -155.7(7)
C7 C2 C1 O5 -155.9(7)
C3 C2 C1 O5 23.1(11)

loop_
_cod_related_entry_id
_cod_related_entry_database
_cod_related_entry_code
1 ChemSpider 21129376
